data_4113032
loop_
_publ_author_name
'Peter H. Dinolfo'
'Mary Elizabeth Williams'
'Charlotte L. Stern'
'Joseph T. Hupp'

_publ_section_title
;
 Rhenium-Based Molecular Rectangles as Frameworks for Ligand-Centered
 Mixed Valency and Optical Electron Transfer
;
_journal_name_full 'Journal of the American Chemical Society'
_journal_page_first 12989
_journal_page_last 13001
_journal_paper_doi 10.1021/ja0473182
_journal_volume 126
_journal_year 2004
_chemical_formula_sum 'C135.5 H36 N16 O20 Re4'
_chemical_formula_weight 2952.60
_chemical_name_systematic
;
  ?
;
_space_group_IT_number 14
_symmetry_cell_setting monoclinic
_symmetry_space_group_name_Hall '-P 2yn'
_symmetry_space_group_name_H-M 'P 1 21/n 1'
_atom_sites_solution_hydrogens geom
_atom_sites_solution_primary direct
_atom_sites_solution_secondary difmap
_audit_creation_method SHELXL-97
_cell_angle_alpha 90.00
_cell_angle_beta 91.420(3)
_cell_angle_gamma 90.00
_cell_formula_units_Z 2
_cell_length_a 10.9266(19)
_cell_length_b 22.014(4)
_cell_length_c 29.322(5)
_cell_measurement_temperature 153(2)
_cell_volume 7051(2)
_computing_cell_refinement 'Bruker SMART'
_computing_data_collection 'Bruker SMART'
_computing_data_reduction 'Bruker SHELXTL'
_computing_molecular_graphics 'Bruker SHELXTL'
_computing_publication_material 'Bruker SHELXTL'
_computing_structure_refinement 'SHELXL-97 (Sheldrick, 1997)'
_computing_structure_solution 'SHELXS-97 (Sheldrick, 1990)'
_diffrn_ambient_temperature 153(2)
_diffrn_measured_fraction_theta_full 0.965
_diffrn_measured_fraction_theta_max 0.965
_diffrn_measurement_device_type 'CCD area detector'
_diffrn_measurement_method 'omega scans'
_diffrn_radiation_monochromator graphite
_diffrn_radiation_source 'fine-focus sealed tube'
_diffrn_radiation_type MoK\a
_diffrn_radiation_wavelength 0.71069
_diffrn_reflns_av_R_equivalents 0.0745
_diffrn_reflns_av_sigmaI/netI 0.0658
_diffrn_reflns_limit_h_max 14
_diffrn_reflns_limit_h_min -14
_diffrn_reflns_limit_k_max 29
_diffrn_reflns_limit_k_min -29
_diffrn_reflns_limit_l_max 36
_diffrn_reflns_limit_l_min -38
_diffrn_reflns_number 63981
_diffrn_reflns_theta_full 28.29
_diffrn_reflns_theta_max 28.29
_diffrn_reflns_theta_min 1.39
_exptl_absorpt_coefficient_mu 3.487
_exptl_absorpt_correction_T_max 0.7021
_exptl_absorpt_correction_T_min 0.5414
_exptl_absorpt_correction_type integration
_exptl_crystal_colour yellow
_exptl_crystal_density_diffrn 1.391
_exptl_crystal_description block
_exptl_crystal_F_000 2842
_exptl_crystal_size_max 0.212
_exptl_crystal_size_mid 0.148
_exptl_crystal_size_min 0.118
_refine_diff_density_max 2.131
_refine_diff_density_min -1.119
_refine_diff_density_rms 0.303
_refine_ls_extinction_method none
_refine_ls_goodness_of_fit_ref 1.071
_refine_ls_hydrogen_treatment mixed
_refine_ls_matrix_type full
_refine_ls_number_parameters 801
_refine_ls_number_reflns 16923
_refine_ls_number_restraints 0
_refine_ls_restrained_S_all 1.071
_refine_ls_R_factor_all 0.0884
_refine_ls_R_factor_gt 0.0508
_refine_ls_shift/su_max 0.006
_refine_ls_shift/su_mean 0.000
_refine_ls_structure_factor_coef Fsqd
_refine_ls_weighting_details 'calc w=1/[\s^2^(Fo^2^)+(0.0800P)^2^+20.8830P] where P=(Fo^2^+2Fc^2^)/3'
_refine_ls_weighting_scheme calc
_refine_ls_wR_factor_gt 0.1376
_refine_ls_wR_factor_ref 0.1604
_reflns_number_gt 11706
_reflns_number_total 16923
_reflns_threshold_expression >2sigma(I)
_cod_data_source_file ja0473182si20040521_054936.cif
_cod_data_source_block rectangle_5
_cod_original_formula_sum 'C135.50 H36 N16 O20 Re4'
_cod_database_code 4113032

loop_
_symmetry_equiv_pos_as_xyz
'x, y, z'
'-x+1/2, y+1/2, -z+1/2'
'-x, -y, -z'
'x-1/2, -y-1/2, z-1/2'

loop_
_atom_site_label
_atom_site_type_symbol
_atom_site_fract_x
_atom_site_fract_y
_atom_site_fract_z
_atom_site_U_iso_or_equiv
_atom_site_adp_type
_atom_site_occupancy
_atom_site_symmetry_multiplicity
_atom_site_calc_flag
_atom_site_refinement_flags
_atom_site_disorder_assembly
_atom_site_disorder_group
Re1 Re 0.49552(2) 0.827074(13) 0.246144(9) 0.02923(9) Uani 1 1 d . . .
Re2 Re 0.99395(2) 0.795873(13) 0.194523(10) 0.03081(9) Uani 1 1 d . . .
N1 N 0.6313(5) 0.8642(3) 0.19859(19) 0.0292(12) Uani 1 1 d . . .
N2 N 0.6598(5) 0.7711(3) 0.26264(18) 0.0282(12) Uani 1 1 d . . .
N3 N 0.8294(5) 0.8508(3) 0.17770(19) 0.0302(12) Uani 1 1 d . . .
N4 N 0.8580(5) 0.7579(3) 0.2413(2) 0.0298(12) Uani 1 1 d . . .
N5 N 0.4648(5) 0.7596(3) 0.19122(19) 0.0297(12) Uani 1 1 d . . .
N6 N 0.3849(6) 0.6285(3) 0.0905(2) 0.0358(14) Uani 1 1 d . . .
N7 N 0.2088(6) 0.4034(3) -0.0524(2) 0.0334(13) Uani 1 1 d . A .
N8 N 0.0846(5) 0.2683(3) -0.1431(2) 0.0320(13) Uani 1 1 d . . .
O1 O 0.2948(5) 0.9127(3) 0.2105(2) 0.0516(15) Uani 1 1 d . . .
O2 O 0.3196(6) 0.7615(3) 0.3090(2) 0.0590(17) Uani 1 1 d . . .
O3 O 0.5543(5) 0.9186(3) 0.32255(18) 0.0470(14) Uani 1 1 d . . .
O4 O 1.1638(5) 0.8558(3) 0.1264(2) 0.0540(15) Uani 1 1 d . . .
O5 O 1.1977(5) 0.7058(3) 0.2208(2) 0.0532(16) Uani 1 1 d . . .
O6 O 1.0883(6) 0.8777(3) 0.2721(2) 0.0588(17) Uani 1 1 d . . .
O7 O 0.5378(5) 0.5580(2) 0.10771(18) 0.0424(13) Uani 1 1 d . . .
O8 O 0.2158(7) 0.6743(3) 0.0557(2) 0.0627(19) Uani 1 1 d . . .
O9 O 0.3847(5) 0.3596(3) -0.02109(18) 0.0435(13) Uani 1 1 d . . .
O10 O 0.0502(7) 0.4713(3) -0.0661(2) 0.075(2) Uani 1 1 d . . .
C1 C 0.3669(7) 0.8798(3) 0.2246(3) 0.0370(17) Uani 1 1 d . . .
C2 C 0.3863(7) 0.7863(4) 0.2854(3) 0.0402(18) Uani 1 1 d . . .
C3 C 0.5324(7) 0.8842(3) 0.2932(3) 0.0350(16) Uani 1 1 d . . .
C4 C 1.1001(7) 0.8341(4) 0.1514(3) 0.0407(18) Uani 1 1 d . . .
C5 C 1.1216(6) 0.7405(4) 0.2107(3) 0.0373(17) Uani 1 1 d . . .
C6 C 1.0527(7) 0.8487(4) 0.2420(3) 0.0414(18) Uani 1 1 d . . .
C7 C 0.6369(9) 0.9880(4) 0.1127(3) 0.054(2) Uani 1 1 d . . .
H7 H 0.5888 1.0184 0.0979 0.065 Uiso 1 1 calc R . .
C8 C 0.7571(10) 0.9805(4) 0.1006(3) 0.058(2) Uani 1 1 d . . .
H8 H 0.7905 1.0072 0.0787 0.069 Uiso 1 1 calc R . .
C9 C 0.8304(8) 0.9353(4) 0.1193(3) 0.0438(19) Uani 1 1 d . . .
H9 H 0.9124 0.9297 0.1101 0.053 Uiso 1 1 calc R . .
C10 C 0.7790(6) 0.8982(3) 0.1524(2) 0.0317(15) Uani 1 1 d . . .
C11 C 0.6567(7) 0.9071(3) 0.1657(2) 0.0341(16) Uani 1 1 d . . .
C12 C 0.5845(8) 0.9525(4) 0.1459(3) 0.0433(18) Uani 1 1 d . . .
H12 H 0.5024 0.9589 0.1548 0.052 Uiso 1 1 calc R . .
C13 C 0.7357(6) 0.8333(3) 0.2035(2) 0.0290(14) Uani 1 1 d . . .
C14 C 0.7503(6) 0.7873(3) 0.2359(2) 0.0282(14) Uani 1 1 d . . .
C15 C 0.7118(7) 0.7254(3) 0.2896(2) 0.0334(15) Uani 1 1 d . . .
C16 C 0.8359(7) 0.7182(3) 0.2766(3) 0.0357(16) Uani 1 1 d . . .
C17 C 0.9129(9) 0.6761(4) 0.2978(3) 0.051(2) Uani 1 1 d . . .
H17 H 0.9956 0.6714 0.2892 0.061 Uiso 1 1 calc R . .
C18 C 0.8634(10) 0.6411(5) 0.3321(4) 0.067(3) Uani 1 1 d . . .
H18 H 0.9137 0.6121 0.3476 0.080 Uiso 1 1 calc R . .
C19 C 0.7424(10) 0.6475(4) 0.3444(3) 0.061(3) Uani 1 1 d . . .
H19 H 0.7121 0.6217 0.3675 0.073 Uiso 1 1 calc R . .
C20 C 0.6639(9) 0.6896(4) 0.3247(3) 0.049(2) Uani 1 1 d . . .
H20 H 0.5820 0.6942 0.3344 0.059 Uiso 1 1 calc R . .
C21 C 0.4768(6) 0.6996(3) 0.1998(2) 0.0314(15) Uani 1 1 d . . .
H21 H 0.5036 0.6872 0.2294 0.038 Uiso 1 1 calc R . .
C22 C 0.4285(8) 0.7754(3) 0.1486(3) 0.0418(19) Uani 1 1 d . . .
H22 H 0.4218 0.8175 0.1419 0.050 Uiso 1 1 calc R . .
C23 C 0.4516(6) 0.6550(3) 0.1671(2) 0.0311(15) Uani 1 1 d . . .
H23 H 0.4612 0.6132 0.1743 0.037 Uiso 1 1 calc R . .
C24 C 0.4007(8) 0.7355(3) 0.1146(3) 0.046(2) Uani 1 1 d . . .
H24 H 0.3743 0.7492 0.0853 0.056 Uiso 1 1 calc R . .
C25 C 0.4127(7) 0.6728(3) 0.1244(2) 0.0353(16) Uani 1 1 d . . .
C26 C 0.4463(7) 0.5720(4) 0.0870(2) 0.0375(17) Uani 1 1 d . . .
C27 C 0.2821(8) 0.6319(4) 0.0599(3) 0.044(2) Uani 1 1 d . . .
C28 C 0.3758(6) 0.5370(3) 0.0516(2) 0.0316(15) Uani 1 1 d . . .
C29 C 0.2790(7) 0.5721(3) 0.0358(2) 0.0376(17) Uani 1 1 d . . .
C30 C 0.3992(6) 0.4794(3) 0.0351(2) 0.0327(15) Uani 1 1 d . . .
H30 H 0.4665 0.4555 0.0456 0.039 Uiso 1 1 calc R . .
C31 C 0.1942(9) 0.5520(4) 0.0036(3) 0.049(2) Uani 1 1 d . . .
H31 H 0.1267 0.5760 -0.0067 0.059 Uiso 1 1 calc R . .
C32 C 0.3166(6) 0.4595(3) 0.0019(2) 0.0320(15) Uani 1 1 d . . .
C33 C 0.2161(7) 0.4935(3) -0.0126(3) 0.0389(17) Uani 1 1 d . . .
C34 C 0.3146(7) 0.4004(3) -0.0232(2) 0.0342(16) Uani 1 1 d . . .
C35 C 0.1441(8) 0.4580(4) -0.0466(3) 0.0443(19) Uani 1 1 d . . .
C36 C 0.1701(7) 0.3571(3) -0.0827(2) 0.0350(16) Uani 1 1 d . . .
C37 C 0.0465(10) 0.3372(5) -0.0806(4) 0.0379(12) Uani 0.658(7) 1 d P A 1
H37 H -0.0083 0.3537 -0.0592 0.046 Uiso 0.658(7) 1 calc PR A 1
C38 C 0.0103(10) 0.2923(5) -0.1116(4) 0.0379(12) Uani 0.658(7) 1 d P A 1
H38 H -0.0714 0.2777 -0.1105 0.046 Uiso 0.658(7) 1 calc PR A 1
C39 C 0.2448(10) 0.3296(5) -0.1098(4) 0.0379(12) Uani 0.658(7) 1 d P A 1
H39 H 0.3295 0.3395 -0.1088 0.046 Uiso 0.658(7) 1 calc PR A 1
C40 C 0.2012(10) 0.2860(5) -0.1400(4) 0.0379(12) Uani 0.658(7) 1 d P A 1
H40 H 0.2579 0.2676 -0.1598 0.046 Uiso 0.658(7) 1 calc PR A 1
C41 C 0.174(2) 0.2951(10) -0.0719(8) 0.0379(12) Uani 0.342(7) 1 d P A 2
H41 H 0.2069 0.2814 -0.0435 0.046 Uiso 0.342(7) 1 calc PR A 2
C42 C 0.1418(19) 0.3745(11) -0.1286(8) 0.0379(12) Uani 0.342(7) 1 d P A 2
H42 H 0.1522 0.4152 -0.1385 0.046 Uiso 0.342(7) 1 calc PR A 2
C43 C 0.0980(19) 0.3293(10) -0.1585(8) 0.0379(12) Uani 0.342(7) 1 d P A 2
H43 H 0.0771 0.3394 -0.1892 0.046 Uiso 0.342(7) 1 calc PR A 2
C44 C 0.1265(19) 0.2534(11) -0.1047(8) 0.0379(12) Uani 0.342(7) 1 d P A 2
H44 H 0.1268 0.2115 -0.0970 0.046 Uiso 0.342(7) 1 calc PR A 2
C45 C 0.2016(17) 0.3698(7) 0.1074(4) 0.112(5) Uani 1 1 d . . .
C46 C 0.1159(13) 0.4091(7) 0.0831(4) 0.091(4) Uani 1 1 d . . .
C47 C 0.0826(10) 0.3878(5) 0.0385(3) 0.054(2) Uani 1 1 d . . .
C48 C 0.082(3) 0.3313(11) 0.0422(5) 0.179(11) Uani 1 1 d . . .
C49 C 0.174(5) 0.3091(9) 0.0821(9) 0.35(3) Uani 1 1 d . . .
C50 C 0.2600(6) 0.5359(3) 0.1484(2) 0.0296(14) Uani 1 1 d . . .
C51 C 0.1506(10) 0.5690(6) 0.1548(4) 0.077(3) Uani 1 1 d . . .
C52 C 0.1279(11) 0.5501(6) 0.2118(5) 0.084(4) Uani 1 1 d . . .
C53 C 0.2603(13) 0.5366(6) 0.2262(5) 0.096(4) Uani 1 1 d . . .
C54 C 0.3031(15) 0.5034(6) 0.1866(4) 0.096(4) Uani 1 1 d . . .
C55 C 0.5826(12) 0.5147(5) 0.2661(4) 0.079(3) Uani 1 1 d . . .
C56 C 0.5786(7) 0.5714(3) 0.2423(2) 0.0326(15) Uani 1 1 d . . .
C57 C 0.6912(10) 0.5820(4) 0.2214(4) 0.072(3) Uani 1 1 d . . .
C58 C 0.6729(11) 0.4761(5) 0.2378(4) 0.073(3) Uani 1 1 d . . .
C59 C 0.7682(15) 0.5228(6) 0.2249(8) 0.144(8) Uani 1 1 d . . .
C60 C 0.8329(15) 0.8499(6) 0.3585(4) 0.097(5) Uani 1 1 d . . .
C61 C 0.882(2) 0.8030(7) 0.3908(6) 0.164(10) Uani 1 1 d . . .
C62 C 0.8781(15) 0.8308(7) 0.4378(4) 0.099(5) Uani 1 1 d . . .
C63 C 0.8760(7) 0.8934(4) 0.4307(2) 0.0386(17) Uani 1 1 d . . .
C64 C 0.8304(16) 0.9061(6) 0.3858(4) 0.112(6) Uani 1 1 d . . .
C65 C 0.3398(10) 0.0590(6) 0.1368(5) 0.090(4) Uani 1 1 d . . .
C66 C 0.2553(17) 0.0217(7) 0.1109(7) 0.129(6) Uani 1 1 d . . .
C67 C 0.1322(15) 0.0279(8) 0.1291(7) 0.138(7) Uani 1 1 d . . .
C68 C 0.1398(15) 0.0995(8) 0.1530(7) 0.136(7) Uani 1 1 d . . .
C69 C 0.2794(17) 0.1087(9) 0.1563(5) 0.129(6) Uani 1 1 d . . .
C70 C 1.002(6) 0.102(2) -0.0092(16) 0.073(4) Uani 0.215(6) 1 d P . .
C71 C 1.003(6) 0.173(2) -0.0099(15) 0.073(4) Uani 0.215(6) 1 d P . .
C72 C 0.878(6) 0.184(2) 0.0301(15) 0.073(4) Uani 0.215(6) 1 d P . .
C73 C 0.957(6) 0.090(2) 0.0199(16) 0.073(4) Uani 0.215(6) 1 d P . .
C74 C 0.891(6) 0.078(2) -0.0092(16) 0.073(4) Uani 0.215(6) 1 d P . .
C75 C 0.409(5) 0.1556(17) 0.9555(12) 0.073(4) Uani 0.285(6) 1 d P . .
C76 C 0.378(4) 0.2021(16) 0.9868(12) 0.073(4) Uani 0.285(6) 1 d P . .
C77 C 0.387(4) 0.1748(16) 1.0391(12) 0.073(4) Uani 0.285(6) 1 d P . .
C78 C 0.475(4) 0.1284(16) 1.0407(12) 0.073(4) Uani 0.285(6) 1 d P . .
C79 C 0.507(4) 0.0944(16) 1.0056(12) 0.073(4) Uani 0.285(6) 1 d P . .
C80 C 0.510(5) 0.1286(16) 0.9596(12) 0.073(4) Uani 0.285(6) 1 d P . .

loop_
_atom_site_aniso_label
_atom_site_aniso_U_11
_atom_site_aniso_U_22
_atom_site_aniso_U_33
_atom_site_aniso_U_23
_atom_site_aniso_U_13
_atom_site_aniso_U_12
Re1 0.02657(14) 0.02847(15) 0.03274(16) -0.00835(11) 0.00245(10) -0.00367(11)
Re2 0.02468(14) 0.03001(15) 0.03769(17) -0.01152(12) -0.00014(11) -0.00393(11)
N1 0.027(3) 0.029(3) 0.031(3) -0.005(2) -0.003(2) -0.002(2)
N2 0.031(3) 0.027(3) 0.027(3) -0.007(2) -0.001(2) -0.004(2)
N3 0.031(3) 0.025(3) 0.034(3) -0.005(2) 0.000(2) -0.005(2)
N4 0.028(3) 0.027(3) 0.035(3) -0.005(2) -0.006(2) 0.001(2)
N5 0.027(3) 0.028(3) 0.033(3) -0.006(2) 0.000(2) -0.001(2)
N6 0.046(4) 0.025(3) 0.035(3) -0.006(3) -0.007(3) -0.008(3)
N7 0.041(3) 0.029(3) 0.031(3) -0.005(2) -0.008(3) -0.004(3)
N8 0.029(3) 0.029(3) 0.038(3) -0.012(3) -0.008(2) 0.001(2)
O1 0.033(3) 0.045(3) 0.076(4) -0.012(3) -0.007(3) 0.010(3)
O2 0.063(4) 0.061(4) 0.054(4) -0.012(3) 0.022(3) -0.023(3)
O3 0.058(4) 0.044(3) 0.039(3) -0.017(3) 0.005(3) -0.013(3)
O4 0.044(3) 0.064(4) 0.054(4) -0.003(3) 0.013(3) -0.015(3)
O5 0.030(3) 0.050(4) 0.079(5) -0.015(3) -0.007(3) 0.006(3)
O6 0.057(4) 0.058(4) 0.060(4) -0.031(3) -0.003(3) -0.015(3)
O7 0.038(3) 0.045(3) 0.045(3) -0.016(3) -0.006(2) -0.003(2)
O8 0.092(5) 0.029(3) 0.064(4) -0.011(3) -0.042(4) 0.010(3)
O9 0.041(3) 0.043(3) 0.046(3) -0.018(3) -0.009(2) 0.007(3)
O10 0.088(5) 0.046(4) 0.088(5) -0.033(3) -0.062(4) 0.024(3)
C1 0.033(4) 0.036(4) 0.043(4) -0.018(3) 0.005(3) -0.008(3)
C2 0.042(4) 0.036(4) 0.043(4) -0.011(3) 0.011(3) -0.007(3)
C3 0.033(4) 0.038(4) 0.035(4) 0.000(3) 0.009(3) -0.003(3)
C4 0.035(4) 0.039(4) 0.048(5) -0.013(4) 0.000(3) -0.005(3)
C5 0.024(3) 0.040(4) 0.048(4) -0.017(3) -0.004(3) -0.008(3)
C6 0.033(4) 0.040(4) 0.051(5) -0.012(4) 0.006(3) -0.006(3)
C7 0.079(7) 0.033(4) 0.049(5) 0.008(4) -0.007(5) 0.006(4)
C8 0.086(7) 0.038(5) 0.049(5) 0.006(4) 0.009(5) -0.009(5)
C9 0.053(5) 0.037(4) 0.041(4) 0.001(3) 0.010(4) -0.008(4)
C10 0.035(4) 0.026(3) 0.034(4) -0.003(3) 0.002(3) -0.007(3)
C11 0.041(4) 0.029(4) 0.033(4) -0.006(3) -0.003(3) 0.000(3)
C12 0.047(5) 0.035(4) 0.047(5) 0.000(4) -0.007(4) 0.006(4)
C13 0.032(4) 0.028(3) 0.027(3) -0.007(3) 0.004(3) -0.004(3)
C14 0.030(3) 0.028(3) 0.026(3) -0.007(3) -0.001(3) -0.003(3)
C15 0.039(4) 0.032(4) 0.029(4) -0.002(3) -0.003(3) -0.006(3)
C16 0.045(4) 0.024(3) 0.037(4) -0.005(3) -0.008(3) -0.001(3)
C17 0.054(5) 0.044(5) 0.053(5) 0.004(4) -0.009(4) 0.007(4)
C18 0.075(7) 0.054(6) 0.070(7) 0.019(5) -0.014(6) 0.011(5)
C19 0.085(7) 0.052(6) 0.045(5) 0.015(4) 0.003(5) -0.002(5)
C20 0.056(5) 0.045(5) 0.047(5) 0.008(4) 0.001(4) -0.012(4)
C21 0.029(4) 0.031(4) 0.034(4) -0.003(3) -0.002(3) -0.003(3)
C22 0.064(5) 0.025(4) 0.035(4) 0.004(3) -0.013(4) -0.010(4)
C23 0.034(4) 0.021(3) 0.039(4) -0.004(3) 0.000(3) -0.002(3)
C24 0.072(6) 0.029(4) 0.037(4) 0.000(3) -0.015(4) -0.008(4)
C25 0.044(4) 0.028(4) 0.034(4) -0.009(3) -0.004(3) -0.008(3)
C26 0.045(4) 0.040(4) 0.028(4) -0.009(3) 0.003(3) -0.009(3)
C27 0.065(5) 0.031(4) 0.035(4) 0.001(3) -0.018(4) -0.008(4)
C28 0.036(4) 0.032(4) 0.026(3) -0.004(3) -0.002(3) -0.010(3)
C29 0.052(5) 0.029(4) 0.032(4) -0.004(3) -0.007(3) -0.006(3)
C30 0.027(3) 0.038(4) 0.033(4) -0.005(3) -0.001(3) -0.003(3)
C31 0.067(6) 0.036(4) 0.042(5) -0.005(4) -0.025(4) -0.002(4)
C32 0.036(4) 0.035(4) 0.025(3) -0.003(3) 0.000(3) -0.008(3)
C33 0.053(5) 0.030(4) 0.033(4) -0.007(3) -0.013(3) 0.001(3)
C34 0.037(4) 0.037(4) 0.028(4) -0.004(3) 0.000(3) -0.010(3)
C35 0.054(5) 0.036(4) 0.042(4) -0.011(3) -0.019(4) 0.002(4)
C36 0.035(4) 0.034(4) 0.035(4) -0.007(3) -0.007(3) -0.005(3)
C37 0.032(3) 0.041(3) 0.041(3) -0.014(2) 0.002(2) -0.004(2)
C38 0.032(3) 0.041(3) 0.041(3) -0.014(2) 0.002(2) -0.004(2)
C39 0.032(3) 0.041(3) 0.041(3) -0.014(2) 0.002(2) -0.004(2)
C40 0.032(3) 0.041(3) 0.041(3) -0.014(2) 0.002(2) -0.004(2)
C41 0.032(3) 0.041(3) 0.041(3) -0.014(2) 0.002(2) -0.004(2)
C42 0.032(3) 0.041(3) 0.041(3) -0.014(2) 0.002(2) -0.004(2)
C43 0.032(3) 0.041(3) 0.041(3) -0.014(2) 0.002(2) -0.004(2)
C44 0.032(3) 0.041(3) 0.041(3) -0.014(2) 0.002(2) -0.004(2)
C45 0.180(16) 0.089(10) 0.067(8) 0.036(7) 0.016(9) 0.036(10)
C46 0.107(10) 0.121(11) 0.045(6) 0.001(6) 0.018(6) 0.032(8)
C47 0.079(7) 0.047(5) 0.037(5) 0.001(4) 0.011(4) -0.005(5)
C48 0.32(3) 0.18(2) 0.048(9) 0.016(10) 0.046(13) 0.09(2)
C49 0.79(9) 0.072(13) 0.17(2) 0.033(14) -0.10(4) 0.11(3)
C50 0.027(3) 0.023(3) 0.038(4) 0.013(3) -0.004(3) 0.003(3)
C51 0.056(6) 0.092(8) 0.083(8) -0.036(7) -0.022(5) 0.014(6)
C52 0.070(7) 0.073(8) 0.108(10) -0.034(7) 0.006(7) -0.013(6)
C53 0.097(10) 0.081(9) 0.112(11) 0.014(8) 0.007(8) -0.010(8)
C54 0.147(13) 0.062(7) 0.075(8) 0.021(6) -0.036(8) -0.003(8)
C55 0.110(10) 0.066(7) 0.062(7) 0.017(6) 0.000(6) 0.013(7)
C56 0.037(4) 0.020(3) 0.040(4) 0.004(3) -0.003(3) 0.008(3)
C57 0.059(6) 0.037(5) 0.120(10) -0.005(6) -0.003(6) 0.003(4)
C58 0.095(8) 0.049(6) 0.075(7) 0.013(5) 0.005(6) 0.014(6)
C59 0.098(11) 0.055(8) 0.28(2) -0.013(11) 0.074(13) 0.016(8)
C60 0.158(14) 0.071(8) 0.058(7) -0.011(6) -0.029(8) 0.019(8)
C61 0.31(3) 0.074(10) 0.106(13) -0.043(9) -0.055(16) 0.024(14)
C62 0.130(12) 0.116(12) 0.051(7) 0.000(7) -0.025(7) -0.025(9)
C63 0.042(4) 0.043(4) 0.031(4) -0.007(3) -0.006(3) -0.012(3)
C64 0.186(16) 0.077(9) 0.071(8) -0.012(7) -0.062(9) 0.008(9)
C65 0.051(6) 0.070(8) 0.148(13) -0.019(8) -0.013(7) 0.004(6)
C66 0.127(14) 0.082(10) 0.177(18) -0.026(11) 0.008(13) 0.007(10)
C67 0.078(10) 0.113(13) 0.22(2) -0.026(13) 0.023(12) -0.027(9)
C68 0.098(12) 0.101(12) 0.21(2) -0.019(13) 0.012(12) 0.019(10)
C69 0.122(13) 0.165(17) 0.097(11) -0.004(11) -0.024(10) -0.061(13)
C70 0.130(13) 0.046(7) 0.042(6) 0.002(5) 0.012(7) -0.011(7)
C71 0.130(13) 0.046(7) 0.042(6) 0.002(5) 0.012(7) -0.011(7)
C72 0.130(13) 0.046(7) 0.042(6) 0.002(5) 0.012(7) -0.011(7)
C73 0.130(13) 0.046(7) 0.042(6) 0.002(5) 0.012(7) -0.011(7)
C74 0.130(13) 0.046(7) 0.042(6) 0.002(5) 0.012(7) -0.011(7)
C75 0.130(13) 0.046(7) 0.042(6) 0.002(5) 0.012(7) -0.011(7)
C76 0.130(13) 0.046(7) 0.042(6) 0.002(5) 0.012(7) -0.011(7)
C77 0.130(13) 0.046(7) 0.042(6) 0.002(5) 0.012(7) -0.011(7)
C78 0.130(13) 0.046(7) 0.042(6) 0.002(5) 0.012(7) -0.011(7)
C79 0.130(13) 0.046(7) 0.042(6) 0.002(5) 0.012(7) -0.011(7)
C80 0.130(13) 0.046(7) 0.042(6) 0.002(5) 0.012(7) -0.011(7)

loop_
_atom_type_symbol
_atom_type_description
_atom_type_scat_dispersion_real
_atom_type_scat_dispersion_imag
_atom_type_scat_source
Re Re -1.0185 7.2310 'International Tables Vol C Tables 4.2.6.8 and 6.1.1.4'
C C 0.0033 0.0016 'International Tables Vol C Tables 4.2.6.8 and 6.1.1.4'
H H 0.0000 0.0000 'International Tables Vol C Tables 4.2.6.8 and 6.1.1.4'
N N 0.0061 0.0033 'International Tables Vol C Tables 4.2.6.8 and 6.1.1.4'
O O 0.0106 0.0060 'International Tables Vol C Tables 4.2.6.8 and 6.1.1.4'

loop_
_geom_angle_atom_site_label_1
_geom_angle_atom_site_label_2
_geom_angle_atom_site_label_3
_geom_angle
_geom_angle_site_symmetry_3
C3 Re1 C2 89.9(3) .
C3 Re1 C1 88.8(3) .
C2 Re1 C1 91.1(3) .
C3 Re1 N5 176.5(3) .
C2 Re1 N5 92.2(3) .
C1 Re1 N5 94.0(2) .
C3 Re1 N1 94.5(3) .
C2 Re1 N1 173.5(3) .
C1 Re1 N1 93.8(3) .
N5 Re1 N1 83.2(2) .
C3 Re1 N2 93.0(3) .
C2 Re1 N2 97.0(3) .
C1 Re1 N2 171.7(3) .
N5 Re1 N2 83.9(2) .
N1 Re1 N2 78.0(2) .
C5 Re2 C6 88.7(3) .
C5 Re2 C4 89.7(3) .
C6 Re2 C4 90.9(3) .
C5 Re2 N4 95.9(3) .
C6 Re2 N4 89.8(3) .
C4 Re2 N4 174.4(3) .
C5 Re2 N3 172.8(3) .
C6 Re2 N3 94.9(3) .
C4 Re2 N3 96.5(3) .
N4 Re2 N3 77.9(2) .
C5 Re2 N8 91.8(3) 3_665
C6 Re2 N8 175.6(3) 3_665
C4 Re2 N8 93.5(3) 3_665
N4 Re2 N8 85.8(2) 3_665
N3 Re2 N8 84.2(2) 3_665
C13 N1 C11 103.7(6) .
C13 N1 Re1 109.2(4) .
C11 N1 Re1 147.1(5) .
C14 N2 C15 103.3(6) .
C14 N2 Re1 109.5(4) .
C15 N2 Re1 147.3(5) .
C13 N3 C10 102.6(6) .
C13 N3 Re2 110.1(5) .
C10 N3 Re2 147.3(5) .
C14 N4 C16 102.8(6) .
C14 N4 Re2 110.2(4) .
C16 N4 Re2 146.8(5) .
C22 N5 C21 116.8(6) .
C22 N5 Re1 122.6(5) .
C21 N5 Re1 120.6(5) .
C26 N6 C25 124.1(6) .
C26 N6 C27 111.6(6) .
C25 N6 C27 123.9(6) .
C35 N7 C36 123.3(6) .
C35 N7 C34 111.8(6) .
C36 N7 C34 125.0(6) .
C44 N8 C40 71.7(11) .
C44 N8 C38 72.5(11) .
C40 N8 C38 115.3(8) .
C44 N8 C43 119.6(14) .
C40 N8 C43 68.9(10) .
C38 N8 C43 85.1(11) .
C44 N8 Re2 124.9(11) 3_665
C40 N8 Re2 125.8(6) 3_665
C38 N8 Re2 118.9(6) 3_665
C43 N8 Re2 115.2(9) 3_665
O1 C1 Re1 176.5(7) .
O2 C2 Re1 179.6(8) .
O3 C3 Re1 178.9(7) .
O4 C4 Re2 178.8(8) .
O5 C5 Re2 178.6(7) .
O6 C6 Re2 176.2(8) .
C8 C7 C12 121.8(8) .
C8 C7 H7 119.1 .
C12 C7 H7 119.1 .
C7 C8 C9 122.0(8) .
C7 C8 H8 119.0 .
C9 C8 H8 119.0 .
C8 C9 C10 117.3(8) .
C8 C9 H9 121.4 .
C10 C9 H9 121.4 .
N3 C10 C9 130.6(7) .
N3 C10 C11 108.8(6) .
C9 C10 C11 120.6(7) .
N1 C11 C12 131.4(7) .
N1 C11 C10 107.8(6) .
C12 C11 C10 120.9(7) .
C7 C12 C11 117.4(8) .
C7 C12 H12 121.3 .
C11 C12 H12 121.3 .
N1 C13 N3 117.1(6) .
N1 C13 C14 121.8(6) .
N3 C13 C14 121.0(6) .
N2 C14 N4 117.7(6) .
N2 C14 C13 121.6(6) .
N4 C14 C13 120.8(6) .
N2 C15 C20 131.7(7) .
N2 C15 C16 107.9(6) .
C20 C15 C16 120.4(7) .
N4 C16 C17 130.0(8) .
N4 C16 C15 108.3(6) .
C17 C16 C15 121.7(8) .
C18 C17 C16 116.9(9) .
C18 C17 H17 121.6 .
C16 C17 H17 121.6 .
C17 C18 C19 121.6(9) .
C17 C18 H18 119.2 .
C19 C18 H18 119.2 .
C20 C19 C18 123.1(9) .
C20 C19 H19 118.5 .
C18 C19 H19 118.5 .
C19 C20 C15 116.3(9) .
C19 C20 H20 121.8 .
C15 C20 H20 121.8 .
N5 C21 C23 122.9(6) .
N5 C21 H21 118.6 .
C23 C21 H21 118.6 .
N5 C22 C24 124.7(7) .
N5 C22 H22 117.6 .
C24 C22 H22 117.6 .
C25 C23 C21 118.7(6) .
C25 C23 H23 120.6 .
C21 C23 H23 120.6 .
C22 C24 C25 117.6(7) .
C22 C24 H24 121.2 .
C25 C24 H24 121.2 .
C23 C25 C24 119.3(6) .
C23 C25 N6 120.1(6) .
C24 C25 N6 120.7(6) .
O7 C26 N6 125.4(7) .
O7 C26 C28 129.1(7) .
N6 C26 C28 105.5(6) .
O8 C27 N6 125.3(7) .
O8 C27 C29 129.6(7) .
N6 C27 C29 105.1(7) .
C29 C28 C30 122.8(6) .
C29 C28 C26 108.8(6) .
C30 C28 C26 128.4(7) .
C31 C29 C28 123.1(7) .
C31 C29 C27 127.9(7) .
C28 C29 C27 109.0(6) .
C32 C30 C28 114.4(7) .
C32 C30 H30 122.8 .
C28 C30 H30 122.8 .
C29 C31 C33 114.3(7) .
C29 C31 H31 122.9 .
C33 C31 H31 122.9 .
C30 C32 C33 122.9(7) .
C30 C32 C34 128.6(7) .
C33 C32 C34 108.5(6) .
C32 C33 C31 122.3(7) .
C32 C33 C35 109.0(6) .
C31 C33 C35 128.6(7) .
O9 C34 N7 125.6(7) .
O9 C34 C32 129.4(7) .
N7 C34 C32 104.9(6) .
O10 C35 N7 125.4(7) .
O10 C35 C33 128.9(7) .
N7 C35 C33 105.7(6) .
C39 C36 C41 70.7(11) .
C39 C36 N7 122.5(8) .
C41 C36 N7 123.7(11) .
C39 C36 C37 119.6(8) .
C41 C36 C37 73.3(10) .
N7 C36 C37 117.7(7) .
C39 C36 C42 71.0(11) .
C41 C36 C42 118.6(14) .
N7 C36 C42 117.2(11) .
C37 C36 C42 86.6(10) .
C38 C37 C36 116.4(10) .
C38 C37 H37 121.8 .
C36 C37 H37 121.8 .
N8 C38 C37 123.9(10) .
N8 C38 H38 118.1 .
C37 C38 H38 118.1 .
C36 C39 C40 120.1(10) .
C36 C39 H39 119.9 .
C40 C39 H39 119.9 .
N8 C40 C39 124.1(10) .
N8 C40 H40 118.0 .
C39 C40 H40 118.0 .
C36 C41 C44 118(2) .
C36 C41 H41 121.0 .
C44 C41 H41 121.0 .
C43 C42 C36 118(2) .
C43 C42 H42 121.2 .
C36 C42 H42 121.2 .
C42 C43 N8 120(2) .
C42 C43 H43 119.8 .
N8 C43 H43 119.8 .
N8 C44 C41 124(2) .
N8 C44 H44 117.9 .
C41 C44 H44 117.9 .
C46 C45 C49 99.3(16) .
C47 C46 C45 113.7(12) .
C48 C47 C46 104.4(12) .
C47 C48 C49 111(2) .
C45 C49 C48 101.5(15) .
C54 C50 C51 115.2(10) .
C50 C51 C52 98.2(8) .
C53 C52 C51 99.0(9) .
C54 C53 C52 101.4(12) .
C50 C54 C53 105.8(11) .
C56 C55 C58 103.2(9) .
C57 C56 C55 109.9(8) .
C56 C57 C59 108.1(9) .
C59 C58 C55 102.2(10) .
C58 C59 C57 102.2(10) .
C64 C60 C61 104.3(10) .
C60 C61 C62 106.4(12) .
C63 C62 C61 105.4(11) .
C62 C63 C64 109.6(9) .
C63 C64 C60 109.1(10) .
C69 C65 C66 111.0(12) .
C65 C66 C67 109.7(15) .
C66 C67 C68 101.4(12) .
C69 C68 C67 100.6(13) .
C65 C69 C68 110.2(13) .
C73 C70 C74 56(4) .
C73 C70 C71 106(5) .
C74 C70 C71 114(5) .
C70 C71 C72 97(4) .
C70 C73 C74 75(5) .
C73 C74 C70 49(4) .
C80 C75 C76 120(4) .
C75 C76 C77 109(3) .
C78 C77 C76 109(3) .
C79 C78 C77 125(4) .
C78 C79 C80 115(3) .
C75 C80 C79 106(4) .

loop_
_geom_bond_atom_site_label_1
_geom_bond_atom_site_label_2
_geom_bond_distance
_geom_bond_site_symmetry_2
Re1 C3 1.902(8) .
Re1 C2 1.903(8) .
Re1 C1 1.918(8) .
Re1 N5 2.210(5) .
Re1 N1 2.217(6) .
Re1 N2 2.221(6) .
Re2 C5 1.903(8) .
Re2 C6 1.913(8) .
Re2 C4 1.930(9) .
Re2 N4 2.210(6) .
Re2 N3 2.213(6) .
Re2 N8 2.222(5) 3_665
N1 C13 1.333(9) .
N1 C11 1.382(9) .
N2 C14 1.325(9) .
N2 C15 1.391(9) .
N3 C13 1.345(9) .
N3 C10 1.385(9) .
N4 C14 1.349(9) .
N4 C16 1.381(9) .
N5 C22 1.346(9) .
N5 C21 1.351(9) .
N6 C26 1.418(10) .
N6 C25 1.420(9) .
N6 C27 1.423(9) .
N7 C35 1.407(10) .
N7 C36 1.410(9) .
N7 C34 1.423(9) .
N8 C44 1.25(2) .
N8 C40 1.334(12) .
N8 C38 1.354(12) .
N8 C43 1.43(2) .
N8 Re2 2.222(5) 3_665
O1 C1 1.140(9) .
O2 C2 1.156(9) .
O3 C3 1.168(9) .
O4 C4 1.130(10) .
O5 C5 1.162(9) .
O6 C6 1.147(9) .
O7 C26 1.198(9) .
O8 C27 1.186(10) .
O9 C34 1.182(9) .
O10 C35 1.198(9) .
C7 C8 1.379(14) .
C7 C12 1.383(12) .
C7 H7 0.9500 .
C8 C9 1.383(12) .
C8 H8 0.9500 .
C9 C10 1.397(10) .
C9 H9 0.9500 .
C10 C11 1.416(10) .
C11 C12 1.393(10) .
C12 H12 0.9500 .
C13 C14 1.397(10) .
C15 C20 1.410(11) .
C15 C16 1.426(11) .
C16 C17 1.388(11) .
C17 C18 1.386(13) .
C17 H17 0.9500 .
C18 C19 1.387(15) .
C18 H18 0.9500 .
C19 C20 1.379(13) .
C19 H19 0.9500 .
C20 H20 0.9500 .
C21 C23 1.395(9) .
C21 H21 0.9500 .
C22 C24 1.358(10) .
C22 H22 0.9500 .
C23 C25 1.367(10) .
C23 H23 0.9500 .
C24 C25 1.417(10) .
C24 H24 0.9500 .
C26 C28 1.491(9) .
C27 C29 1.494(10) .
C28 C29 1.381(10) .
C28 C30 1.383(10) .
C29 C31 1.379(10) .
C30 C32 1.382(9) .
C30 H30 0.9500 .
C31 C33 1.396(11) .
C31 H31 0.9500 .
C32 C33 1.386(10) .
C32 C34 1.495(10) .
C33 C35 1.480(10) .
C36 C39 1.303(13) .
C36 C41 1.40(2) .
C36 C37 1.422(13) .
C36 C42 1.42(2) .
C37 C38 1.394(15) .
C37 H37 0.9500 .
C38 H38 0.9500 .
C39 C40 1.382(15) .
C39 H39 0.9500 .
C40 H40 0.9500 .
C41 C44 1.42(3) .
C41 H41 0.9500 .
C42 C43 1.40(3) .
C42 H42 0.9500 .
C43 H43 0.9500 .
C44 H44 0.9500 .
C45 C46 1.449(18) .
C45 C49 1.55(3) .
C46 C47 1.429(15) .
C47 C48 1.25(2) .
C48 C49 1.60(4) .
C50 C54 1.401(12) .
C50 C51 1.416(12) .
C51 C52 1.747(18) .
C52 C53 1.527(18) .
C53 C54 1.459(19) .
C55 C56 1.432(12) .
C55 C58 1.556(16) .
C56 C57 1.408(13) .
C57 C59 1.553(16) .
C58 C59 1.518(18) .
C60 C64 1.474(17) .
C60 C61 1.49(2) .
C61 C62 1.51(2) .
C62 C63 1.395(16) .
C63 C64 1.425(13) .
C65 C69 1.41(2) .
C65 C66 1.44(2) .
C66 C67 1.47(2) .
C67 C68 1.73(2) .
C68 C69 1.54(2) .
C70 C73 1.03(6) .
C70 C74 1.33(8) .
C70 C71 1.55(6) .
C71 C72 1.84(8) .
C73 C74 1.14(7) .
C75 C80 1.26(6) .
C75 C76 1.42(5) .
C76 C77 1.65(5) .
C77 C78 1.41(6) .
C78 C79 1.32(5) .
C79 C80 1.54(5) .

loop_
_geom_torsion_atom_site_label_1
_geom_torsion_atom_site_label_2
_geom_torsion_atom_site_label_3
_geom_torsion_atom_site_label_4
_geom_torsion
_geom_torsion_site_symmetry_1
C3 Re1 N1 C13 94.2(5) .
C2 Re1 N1 C13 -38(3) .
C1 Re1 N1 C13 -176.8(5) .
N5 Re1 N1 C13 -83.2(4) .
N2 Re1 N1 C13 2.0(4) .
C3 Re1 N1 C11 -84.2(8) .
C2 Re1 N1 C11 143(2) .
C1 Re1 N1 C11 4.9(9) .
N5 Re1 N1 C11 98.5(8) .
N2 Re1 N1 C11 -176.3(8) .
C3 Re1 N2 C14 -95.2(5) .
C2 Re1 N2 C14 174.5(5) .
C1 Re1 N2 C14 7.2(19) .
N5 Re1 N2 C14 83.1(4) .
N1 Re1 N2 C14 -1.2(4) .
C3 Re1 N2 C15 84.2(8) .
C2 Re1 N2 C15 -6.0(8) .
C1 Re1 N2 C15 -173.3(15) .
N5 Re1 N2 C15 -97.5(8) .
N1 Re1 N2 C15 178.2(8) .
C5 Re2 N3 C13 31(2) .
C6 Re2 N3 C13 -89.0(5) .
C4 Re2 N3 C13 179.6(5) .
N4 Re2 N3 C13 -0.2(4) .
N8 Re2 N3 C13 86.7(4) 3_665
C5 Re2 N3 C10 -152(2) .
C6 Re2 N3 C10 88.1(9) .
C4 Re2 N3 C10 -3.4(9) .
N4 Re2 N3 C10 176.8(9) .
N8 Re2 N3 C10 -96.3(8) 3_665
C5 Re2 N4 C14 -177.0(4) .
C6 Re2 N4 C14 94.3(5) .
C4 Re2 N4 C14 -3(3) .
N3 Re2 N4 C14 -0.8(4) .
N8 Re2 N4 C14 -85.7(4) 3_665
C5 Re2 N4 C16 8.9(9) .
C6 Re2 N4 C16 -79.7(9) .
C4 Re2 N4 C16 -177(2) .
N3 Re2 N4 C16 -174.8(9) .
N8 Re2 N4 C16 100.2(8) 3_665
C3 Re1 N5 C22 -109(4) .
C2 Re1 N5 C22 125.4(6) .
C1 Re1 N5 C22 34.1(6) .
N1 Re1 N5 C22 -59.2(6) .
N2 Re1 N5 C22 -137.8(6) .
C3 Re1 N5 C21 74(4) .
C2 Re1 N5 C21 -51.6(6) .
C1 Re1 N5 C21 -142.9(5) .
N1 Re1 N5 C21 123.7(5) .
N2 Re1 N5 C21 45.2(5) .
C3 Re1 C1 O1 87(11) .
C2 Re1 C1 O1 177(100) .
N5 Re1 C1 O1 -91(11) .
N1 Re1 C1 O1 -7(11) .
N2 Re1 C1 O1 -15(12) .
C3 Re1 C2 O2 146(100) .
C1 Re1 C2 O2 57(100) .
N5 Re1 C2 O2 -37(100) .
N1 Re1 C2 O2 -82(100) .
N2 Re1 C2 O2 -121(100) .
C2 Re1 C3 O3 17(40) .
C1 Re1 C3 O3 108(40) .
N5 Re1 C3 O3 -109(38) .
N1 Re1 C3 O3 -158(39) .
N2 Re1 C3 O3 -80(40) .
C5 Re2 C4 O4 3(37) .
C6 Re2 C4 O4 92(37) .
N4 Re2 C4 O4 -171(100) .
N3 Re2 C4 O4 -173(100) .
N8 Re2 C4 O4 -88(37) 3_665
C6 Re2 C5 O5 122(29) .
C4 Re2 C5 O5 -147(29) .
N4 Re2 C5 O5 32(29) .
N3 Re2 C5 O5 2(30) .
N8 Re2 C5 O5 -54(29) 3_665
C5 Re2 C6 O6 -47(11) .
C4 Re2 C6 O6 -137(11) .
N4 Re2 C6 O6 49(11) .
N3 Re2 C6 O6 127(11) .
N8 Re2 C6 O6 49(13) 3_665
C12 C7 C8 C9 3.0(14) .
C7 C8 C9 C10 -1.9(13) .
C13 N3 C10 C9 180.0(7) .
Re2 N3 C10 C9 2.8(14) .
C13 N3 C10 C11 1.5(7) .
Re2 N3 C10 C11 -175.7(6) .
C8 C9 C10 N3 -178.3(7) .
C8 C9 C10 C11 0.0(11) .
C13 N1 C11 C12 179.8(8) .
Re1 N1 C11 C12 -1.9(14) .
C13 N1 C11 C10 0.5(7) .
Re1 N1 C11 C10 178.9(6) .
N3 C10 C11 N1 -1.3(8) .
C9 C10 C11 N1 -180.0(6) .
N3 C10 C11 C12 179.4(6) .
C9 C10 C11 C12 0.7(11) .
C8 C7 C12 C11 -2.2(13) .
N1 C11 C12 C7 -178.8(7) .
C10 C11 C12 C7 0.4(11) .
C11 N1 C13 N3 0.5(8) .
Re1 N1 C13 N3 -178.6(5) .
C11 N1 C13 C14 176.4(6) .
Re1 N1 C13 C14 -2.7(8) .
C10 N3 C13 N1 -1.2(8) .
Re2 N3 C13 N1 177.1(5) .
C10 N3 C13 C14 -177.2(6) .
Re2 N3 C13 C14 1.2(7) .
C15 N2 C14 N4 0.2(8) .
Re1 N2 C14 N4 179.9(4) .
C15 N2 C14 C13 -179.4(6) .
Re1 N2 C14 C13 0.3(7) .
C16 N4 C14 N2 -1.2(8) .
Re2 N4 C14 N2 -177.9(4) .
C16 N4 C14 C13 178.4(6) .
Re2 N4 C14 C13 1.7(7) .
N1 C13 C14 N2 1.7(10) .
N3 C13 C14 N2 177.5(6) .
N1 C13 C14 N4 -177.8(6) .
N3 C13 C14 N4 -2.1(10) .
C14 N2 C15 C20 179.9(8) .
Re1 N2 C15 C20 0.4(14) .
C14 N2 C15 C16 1.0(7) .
Re1 N2 C15 C16 -178.5(6) .
C14 N4 C16 C17 -179.5(8) .
Re2 N4 C16 C17 -5.2(14) .
C14 N4 C16 C15 1.7(7) .
Re2 N4 C16 C15 176.0(6) .
N2 C15 C16 N4 -1.8(8) .
C20 C15 C16 N4 179.1(7) .
N2 C15 C16 C17 179.3(7) .
C20 C15 C16 C17 0.2(11) .
N4 C16 C17 C18 -178.5(8) .
C15 C16 C17 C18 0.2(12) .
C16 C17 C18 C19 0.6(15) .
C17 C18 C19 C20 -1.8(17) .
C18 C19 C20 C15 2.1(14) .
N2 C15 C20 C19 179.8(8) .
C16 C15 C20 C19 -1.3(12) .
C22 N5 C21 C23 -1.0(10) .
Re1 N5 C21 C23 176.2(5) .
C21 N5 C22 C24 1.7(12) .
Re1 N5 C22 C24 -175.5(7) .
N5 C21 C23 C25 -0.2(11) .
N5 C22 C24 C25 -1.0(14) .
C21 C23 C25 C24 0.8(11) .
C21 C23 C25 N6 -179.3(7) .
C22 C24 C25 C23 -0.3(13) .
C22 C24 C25 N6 179.8(8) .
C26 N6 C25 C23 -33.2(11) .
C27 N6 C25 C23 138.2(8) .
C26 N6 C25 C24 146.7(8) .
C27 N6 C25 C24 -41.9(11) .
C25 N6 C26 O7 -10.3(12) .
C27 N6 C26 O7 177.4(8) .
C25 N6 C26 C28 171.8(6) .
C27 N6 C26 C28 -0.6(8) .
C26 N6 C27 O8 -179.3(9) .
C25 N6 C27 O8 8.4(14) .
C26 N6 C27 C29 0.7(9) .
C25 N6 C27 C29 -171.6(7) .
O7 C26 C28 C29 -177.7(8) .
N6 C26 C28 C29 0.1(8) .
O7 C26 C28 C30 1.1(13) .
N6 C26 C28 C30 179.0(7) .
C30 C28 C29 C31 2.8(13) .
C26 C28 C29 C31 -178.2(8) .
C30 C28 C29 C27 -178.6(7) .
C26 C28 C29 C27 0.3(9) .
O8 C27 C29 C31 -2.2(16) .
N6 C27 C29 C31 177.8(8) .
O8 C27 C29 C28 179.4(10) .
N6 C27 C29 C28 -0.6(9) .
C29 C28 C30 C32 -1.0(11) .
C26 C28 C30 C32 -179.7(7) .
C28 C29 C31 C33 -1.5(13) .
C27 C29 C31 C33 -179.7(8) .
C28 C30 C32 C33 -2.1(11) .
C28 C30 C32 C34 179.7(7) .
C30 C32 C33 C31 3.5(13) .
C34 C32 C33 C31 -178.0(8) .
C30 C32 C33 C35 -177.5(7) .
C34 C32 C33 C35 1.1(9) .
C29 C31 C33 C32 -1.6(13) .
C29 C31 C33 C35 179.6(8) .
C35 N7 C34 O9 179.7(8) .
C36 N7 C34 O9 1.3(12) .
C35 N7 C34 C32 -1.6(8) .
C36 N7 C34 C32 -180.0(7) .
C30 C32 C34 O9 -2.7(13) .
C33 C32 C34 O9 178.9(8) .
C30 C32 C34 N7 178.7(7) .
C33 C32 C34 N7 0.2(8) .
C36 N7 C35 O10 0.5(14) .
C34 N7 C35 O10 -177.9(9) .
C36 N7 C35 C33 -179.4(7) .
C34 N7 C35 C33 2.2(9) .
C32 C33 C35 O10 178.2(10) .
C31 C33 C35 O10 -2.9(17) .
C32 C33 C35 N7 -2.0(9) .
C31 C33 C35 N7 177.0(9) .
C35 N7 C36 C39 135.2(10) .
C34 N7 C36 C39 -46.6(12) .
C35 N7 C36 C41 -137.4(13) .
C34 N7 C36 C41 40.8(15) .
C35 N7 C36 C37 -49.8(11) .
C34 N7 C36 C37 128.5(9) .
C35 N7 C36 C42 51.4(14) .
C34 N7 C36 C42 -130.4(12) .
C39 C36 C37 C38 -6.0(16) .
C41 C36 C37 C38 -61.5(14) .
N7 C36 C37 C38 178.8(9) .
C42 C36 C37 C38 59.8(14) .
C44 N8 C38 C37 65.6(16) .
C40 N8 C38 C37 6.5(16) .
C43 N8 C38 C37 -57.5(14) .
Re2 N8 C38 C37 -173.6(9) 3_665
C36 C37 C38 N8 -1.1(17) .
C41 C36 C39 C40 64.0(14) .
N7 C36 C39 C40 -177.7(9) .
C37 C36 C39 C40 7.3(16) .
C42 C36 C39 C40 -67.1(14) .
C44 N8 C40 C39 -64.9(16) .
C38 N8 C40 C39 -5.3(16) .
C43 N8 C40 C39 68.3(15) .
Re2 N8 C40 C39 174.8(9) 3_665
C36 C39 C40 N8 -1.5(19) .
C39 C36 C41 C44 -66.2(18) .
N7 C36 C41 C44 177.0(14) .
C37 C36 C41 C44 64.5(18) .
C42 C36 C41 C44 -12(2) .
C39 C36 C42 C43 65.3(18) .
C41 C36 C42 C43 11(2) .
N7 C36 C42 C43 -177.2(15) .
C37 C36 C42 C43 -57.7(18) .
C36 C42 C43 N8 -1(3) .
C44 N8 C43 C42 -9(3) .
C40 N8 C43 C42 -61.9(18) .
C38 N8 C43 C42 57.6(19) .
Re2 N8 C43 C42 177.3(15) 3_665
C40 N8 C44 C41 60(2) .
C38 N8 C44 C41 -65(2) .
C43 N8 C44 C41 9(3) .
Re2 N8 C44 C41 -178.5(15) 3_665
C36 C41 C44 N8 2(3) .
C49 C45 C46 C47 -24(2) .
C45 C46 C47 C48 34(2) .
C46 C47 C48 C49 -27(3) .
C46 C45 C49 C48 7(3) .
C47 C48 C49 C45 14(3) .
C54 C50 C51 C52 0.6(11) .
C50 C51 C52 C53 25.3(10) .
C51 C52 C53 C54 -41.1(11) .
C51 C50 C54 C53 -28.3(14) .
C52 C53 C54 C50 44.5(13) .
C58 C55 C56 C57 -30.1(12) .
C55 C56 C57 C59 10.1(14) .
C56 C55 C58 C59 38.1(14) .
C55 C58 C59 C57 -31.3(16) .
C56 C57 C59 C58 14.7(17) .
C64 C60 C61 C62 13(2) .
C60 C61 C62 C63 -22(2) .
C61 C62 C63 C64 22.8(18) .
C62 C63 C64 C60 -15.1(18) .
C61 C60 C64 C63 1(2) .
C69 C65 C66 C67 -27(2) .
C65 C66 C67 C68 26(2) .
C66 C67 C68 C69 -18(2) .
C66 C65 C69 C68 13(2) .
C67 C68 C69 C65 4(2) .
C73 C70 C71 C72 -19(7) .
C74 C70 C71 C72 41(5) .
C71 C70 C73 C74 109(6) .
C71 C70 C74 C73 -94(6) .
C80 C75 C76 C77 -56(5) .
C75 C76 C77 C78 29(5) .
C76 C77 C78 C79 -27(6) .
C77 C78 C79 C80 37(6) .
C76 C75 C80 C79 65(4) .
C78 C79 C80 C75 -51(5) .
